data_4080685
loop_
_publ_author_name
'Leung, Wing-Por'
'Chan, Yuk-Chi'
'Mak, Thomas C. W.'

_publ_section_title
;
 Synthesis and Structural Characterization of Lithium, Potassium,
 Magnesium, and Heavier Group 14 Metal Complexes Derived from
 2-Quinolyl-Linked (Thiophosphorano)methane
;
_journal_issue 9
_journal_name_full Organometallics
_journal_page_first 2584
_journal_paper_doi 10.1021/om400062e
_journal_volume 32
_journal_year 2013
_chemical_formula_sum 'C16 H22 N P S'
_chemical_formula_weight 291.38
_chemical_name_systematic
; 
 ? 
;
_space_group_IT_number 14
_symmetry_cell_setting monoclinic
_symmetry_space_group_name_Hall '-P 2ybc'
_symmetry_space_group_name_H-M 'P 1 21/c 1'
_atom_sites_solution_hydrogens geom
_atom_sites_solution_primary direct
_atom_sites_solution_secondary difmap
_audit_creation_method SHELXL-97
_cell_angle_alpha 90.00
_cell_angle_beta 112.9150(10)
_cell_angle_gamma 90.00
_cell_formula_units_Z 4
_cell_length_a 11.6310(4)
_cell_length_b 12.1927(4)
_cell_length_c 12.3190(4)
_cell_measurement_reflns_used 153
_cell_measurement_temperature 296(2)
_cell_measurement_theta_max 15
_cell_measurement_theta_min 15
_cell_volume 1609.13(9)
_computing_cell_refinement 'BRUKER KAPPA APEXII DUO DIFFRACTOMETER'
_computing_data_collection 'BRUKER KAPPA APEXII DUO DIFFRACTOMETER'
_computing_data_reduction 'BRUKER KAPPA APEXII DUO DIFFRACTOMETER'
_computing_molecular_graphics 'SIEMENS SHELXTL'
_computing_publication_material 'SIEMENS SHELXTL'
_computing_structure_refinement 'SHELXL-97 (Sheldrick, 2008)'
_computing_structure_solution 'SHELXS-97 (Sheldrick, 2008)'
_diffrn_ambient_temperature 296(2)
_diffrn_measured_fraction_theta_full 0.987
_diffrn_measured_fraction_theta_max 0.987
_diffrn_measurement_device_type 'BRUKER KAPPA APEXII DUO DIFFRACTOMETER'
_diffrn_measurement_method 'PHI & OMEGA SCAN'
_diffrn_radiation_monochromator graphite
_diffrn_radiation_source 'fine-focus sealed tube'
_diffrn_radiation_type MoK\a
_diffrn_radiation_wavelength 0.71073
_diffrn_reflns_av_R_equivalents 0.0300
_diffrn_reflns_av_sigmaI/netI 0.0192
_diffrn_reflns_limit_h_max 13
_diffrn_reflns_limit_h_min -13
_diffrn_reflns_limit_k_max 14
_diffrn_reflns_limit_k_min -14
_diffrn_reflns_limit_l_max 14
_diffrn_reflns_limit_l_min -14
_diffrn_reflns_number 15261
_diffrn_reflns_theta_full 25.24
_diffrn_reflns_theta_max 25.24
_diffrn_reflns_theta_min 1.90
_exptl_absorpt_coefficient_mu 0.288
_exptl_absorpt_correction_T_max 0.7456
_exptl_absorpt_correction_T_min 0.6549
_exptl_absorpt_correction_type multi-scan
_exptl_crystal_colour yellow
_exptl_crystal_density_diffrn 1.203
_exptl_crystal_density_method 'not measured'
_exptl_crystal_description block
_exptl_crystal_F_000 624
_exptl_crystal_size_max 0.50
_exptl_crystal_size_mid 0.40
_exptl_crystal_size_min 0.30
_refine_diff_density_max 0.264
_refine_diff_density_min -0.173
_refine_diff_density_rms 0.034
_refine_ls_extinction_method none
_refine_ls_goodness_of_fit_ref 1.067
_refine_ls_hydrogen_treatment riding
_refine_ls_matrix_type full
_refine_ls_number_parameters 172
_refine_ls_number_reflns 2866
_refine_ls_number_restraints 0
_refine_ls_restrained_S_all 1.067
_refine_ls_R_factor_all 0.0392
_refine_ls_R_factor_gt 0.0322
_refine_ls_shift/su_max 0.001
_refine_ls_shift/su_mean 0.000
_refine_ls_structure_factor_coef Fsqd
_refine_ls_weighting_details 'calc w=1/[\s^2^(Fo^2^)+(0.0521P)^2^+0.4394P] where P=(Fo^2^+2Fc^2^)/3'
_refine_ls_weighting_scheme calc
_refine_ls_wR_factor_gt 0.0903
_refine_ls_wR_factor_ref 0.0992
_reflns_number_gt 2485
_reflns_number_total 2866
_reflns_threshold_expression >2sigma(I)
_cod_data_source_file om400062e_si_002.cif
_cod_data_source_block CYC14
_cod_depositor_comments
;
The following automatic conversions were performed:

'_symmetry_cell_setting' value 'Monoclinic' changed to 'monoclinic'
according to /home/saulius/struct/CIF-dictionaries/cif_core.dic
dictionary named 'cif_core.dic' version 2.3.1 from 2005-06-27.

Automatic conversion script
Id: cif_fix_values 1891 2012-01-12 08:04:46Z andrius 
;
_cod_original_sg_symbol_H-M P2(1)/c
_cod_database_code 4080685

loop_
_symmetry_equiv_pos_as_xyz
'x, y, z'
'-x, y+1/2, -z+1/2'
'-x, -y, -z'
'x, -y-1/2, z-1/2'

loop_
_atom_site_label
_atom_site_type_symbol
_atom_site_fract_x
_atom_site_fract_y
_atom_site_fract_z
_atom_site_U_iso_or_equiv
_atom_site_adp_type
_atom_site_occupancy
_atom_site_symmetry_multiplicity
_atom_site_calc_flag
_atom_site_refinement_flags
P1 P 0.21008(4) 0.19400(3) 0.21564(4) 0.04032(14) Uani 1 1 d .
S1 S 0.27434(5) 0.15842(4) 0.09442(4) 0.05771(17) Uani 1 1 d .
N1 N 0.27956(14) -0.01845(12) 0.44816(12) 0.0503(4) Uani 1 1 d .
C1 C 0.29727(16) -0.12863(16) 0.46869(15) 0.0524(4) Uani 1 1 d .
C2 C 0.2431(2) -0.1792(2) 0.5404(2) 0.0726(6) Uani 1 1 d .
H2A H 0.1977 -0.1373 0.5729 0.087 Uiso 1 1 calc R
C3 C 0.2571(3) -0.2887(2) 0.5624(3) 0.0906(8) Uani 1 1 d .
H3A H 0.2209 -0.3211 0.6097 0.109 Uiso 1 1 calc R
C4 C 0.3253(3) -0.3534(2) 0.5144(3) 0.0946(9) Uani 1 1 d .
H4A H 0.3331 -0.4283 0.5294 0.113 Uiso 1 1 calc R
C5 C 0.3803(2) -0.30716(18) 0.4459(2) 0.0780(7) Uani 1 1 d .
H5A H 0.4261 -0.3505 0.4151 0.094 Uiso 1 1 calc R
C6 C 0.36767(18) -0.19297(15) 0.42169(17) 0.0560(5) Uani 1 1 d .
C7 C 0.42460(18) -0.13890(16) 0.35459(18) 0.0583(5) Uani 1 1 d .
H7A H 0.4731 -0.1780 0.3231 0.070 Uiso 1 1 calc R
C8 C 0.40806(17) -0.02913(15) 0.33627(16) 0.0531(4) Uani 1 1 d .
H8A H 0.4460 0.0078 0.2930 0.064 Uiso 1 1 calc R
C9 C 0.33297(15) 0.02841(14) 0.38342(14) 0.0445(4) Uani 1 1 d .
C10 C 0.31254(17) 0.14977(14) 0.36363(14) 0.0485(4) Uani 1 1 d .
H10A H 0.3933 0.1843 0.3830 0.058 Uiso 1 1 calc R
H10B H 0.2785 0.1774 0.4187 0.058 Uiso 1 1 calc R
C11 C 0.05386(17) 0.13713(16) 0.18119(16) 0.0538(4) Uani 1 1 d .
H11A H 0.0000 0.1690 0.1053 0.065 Uiso 1 1 calc R
C12 C -0.0029(2) 0.1707(2) 0.2695(2) 0.0836(7) Uani 1 1 d .
H12A H -0.0845 0.1389 0.2466 0.125 Uiso 1 1 calc R
H12B H -0.0094 0.2492 0.2705 0.125 Uiso 1 1 calc R
H12C H 0.0495 0.1452 0.3467 0.125 Uiso 1 1 calc R
C13 C 0.0496(2) 0.01346(17) 0.16281(19) 0.0704(6) Uani 1 1 d .
H13A H -0.0338 -0.0125 0.1445 0.106 Uiso 1 1 calc R
H13B H 0.1056 -0.0215 0.2335 0.106 Uiso 1 1 calc R
H13C H 0.0744 -0.0036 0.0989 0.106 Uiso 1 1 calc R
C14 C 0.19504(18) 0.34204(14) 0.23420(17) 0.0504(4) Uani 1 1 d .
H14A H 0.1657 0.3525 0.2981 0.060 Uiso 1 1 calc R
C15 C 0.3187(2) 0.40127(18) 0.2680(3) 0.0846(7) Uani 1 1 d .
H15A H 0.3070 0.4781 0.2773 0.127 Uiso 1 1 calc R
H15B H 0.3502 0.3912 0.2072 0.127 Uiso 1 1 calc R
H15C H 0.3774 0.3721 0.3409 0.127 Uiso 1 1 calc R
C16 C 0.0985(2) 0.39207(17) 0.1227(2) 0.0702(6) Uani 1 1 d .
H16A H 0.0915 0.4692 0.1344 0.105 Uiso 1 1 calc R
H16B H 0.0191 0.3575 0.1053 0.105 Uiso 1 1 calc R
H16C H 0.1240 0.3810 0.0582 0.105 Uiso 1 1 calc R

loop_
_atom_site_aniso_label
_atom_site_aniso_U_11
_atom_site_aniso_U_22
_atom_site_aniso_U_33
_atom_site_aniso_U_23
_atom_site_aniso_U_13
_atom_site_aniso_U_12
P1 0.0492(3) 0.0375(2) 0.0367(2) 0.00021(16) 0.01935(19) -0.00058(17)
S1 0.0839(4) 0.0514(3) 0.0519(3) 0.0003(2) 0.0418(3) 0.0049(2)
N1 0.0511(8) 0.0559(9) 0.0406(8) 0.0052(6) 0.0144(7) 0.0044(7)
C1 0.0462(9) 0.0572(11) 0.0426(9) 0.0080(8) 0.0052(8) -0.0034(8)
C2 0.0658(13) 0.0827(15) 0.0616(13) 0.0219(11) 0.0163(11) -0.0059(11)
C3 0.0800(17) 0.0903(19) 0.0821(17) 0.0353(15) 0.0103(14) -0.0196(14)
C4 0.0945(19) 0.0578(14) 0.0945(19) 0.0265(13) -0.0035(16) -0.0158(13)
C5 0.0795(15) 0.0508(12) 0.0797(16) 0.0065(11) 0.0049(13) 0.0040(10)
C6 0.0521(10) 0.0477(10) 0.0520(10) 0.0039(8) 0.0028(9) 0.0009(8)
C7 0.0584(11) 0.0557(11) 0.0589(11) -0.0001(9) 0.0207(10) 0.0125(9)
C8 0.0525(10) 0.0581(11) 0.0498(10) 0.0052(8) 0.0209(8) 0.0055(8)
C9 0.0440(9) 0.0487(9) 0.0342(8) 0.0000(7) 0.0081(7) 0.0014(7)
C10 0.0574(10) 0.0471(9) 0.0372(9) -0.0031(7) 0.0143(8) 0.0017(8)
C11 0.0494(10) 0.0605(11) 0.0474(10) 0.0081(8) 0.0143(8) -0.0065(8)
C12 0.0735(15) 0.0980(18) 0.0981(19) -0.0003(14) 0.0540(15) -0.0122(13)
C13 0.0753(14) 0.0642(13) 0.0595(12) -0.0003(10) 0.0131(11) -0.0256(11)
C14 0.0652(11) 0.0414(9) 0.0520(10) -0.0013(7) 0.0310(9) 0.0042(8)
C15 0.0836(16) 0.0454(11) 0.115(2) -0.0094(12) 0.0283(15) -0.0112(11)
C16 0.0831(15) 0.0520(11) 0.0761(14) 0.0139(10) 0.0318(12) 0.0170(10)

loop_
_atom_type_symbol
_atom_type_description
_atom_type_scat_dispersion_real
_atom_type_scat_dispersion_imag
_atom_type_scat_source
C C 0.0033 0.0016 'International Tables Vol C Tables 4.2.6.8 and 6.1.1.4'
H H 0.0000 0.0000 'International Tables Vol C Tables 4.2.6.8 and 6.1.1.4'
N N 0.0061 0.0033 'International Tables Vol C Tables 4.2.6.8 and 6.1.1.4'
S S 0.1246 0.1234 'International Tables Vol C Tables 4.2.6.8 and 6.1.1.4'
P P 0.1023 0.0942 'International Tables Vol C Tables 4.2.6.8 and 6.1.1.4'

loop_
_geom_angle_atom_site_label_1
_geom_angle_atom_site_label_2
_geom_angle_atom_site_label_3
_geom_angle
C10 P1 C11 108.76(9)
C10 P1 C14 102.86(8)
C11 P1 C14 105.47(9)
C10 P1 S1 113.60(6)
C11 P1 S1 112.16(7)
C14 P1 S1 113.28(6)
C9 N1 C1 117.74(16)
N1 C1 C2 118.23(19)
N1 C1 C6 122.69(17)
C2 C1 C6 119.08(19)
C3 C2 C1 120.4(3)
C2 C3 C4 120.8(2)
C5 C4 C3 120.5(2)
C4 C5 C6 120.0(3)
C7 C6 C1 117.47(17)
C7 C6 C5 123.3(2)
C1 C6 C5 119.2(2)
C8 C7 C6 119.36(18)
C7 C8 C9 119.49(18)
N1 C9 C8 123.20(16)
N1 C9 C10 116.30(15)
C8 C9 C10 120.48(16)
C9 C10 P1 116.90(12)
C13 C11 C12 111.88(17)
C13 C11 P1 112.38(14)
C12 C11 P1 113.38(15)
C15 C14 C16 110.16(18)
C15 C14 P1 112.10(14)
C16 C14 P1 110.74(14)

loop_
_geom_bond_atom_site_label_1
_geom_bond_atom_site_label_2
_geom_bond_distance
P1 C10 1.8283(17)
P1 C11 1.8336(18)
P1 C14 1.8363(17)
P1 S1 1.9612(6)
N1 C9 1.317(2)
N1 C1 1.368(2)
C1 C2 1.411(3)
C1 C6 1.411(3)
C2 C3 1.360(4)
C3 C4 1.402(4)
C4 C5 1.363(4)
C5 C6 1.419(3)
C6 C7 1.408(3)
C7 C8 1.358(3)
C8 C9 1.410(2)
C9 C10 1.503(2)
C11 C13 1.523(3)
C11 C12 1.532(3)
C14 C15 1.516(3)
C14 C16 1.522(3)

loop_
_cod_related_entry_id
_cod_related_entry_database
_cod_related_entry_code
1 ChemSpider 30659881
